data_7202467
loop_
_publ_author_name
'Pilar Garc\'ia'
'Slimane Dahaoui'
'Claudine Katan'
'Mohamed Souhassou'
'Claude Lecomte'

_publ_section_title
;
 On the accurate estimation of intermolecular interactions and charge
 transfer: the case of TTF-CA
;
_journal_name_full 'Faraday Discussions'
_journal_page_first 217
_journal_paper_doi 10.1039/b606642a
_journal_volume 135
_journal_year 2007
_chemical_formula_moiety 'C6 H4 S4, C6 Cl4 O2'
_chemical_formula_sum 'C12 H4 Cl4 O2 S4'
_chemical_formula_weight 450.19
_chemical_name_common tetrathiafulvalene-p-chloranil
_chemical_name_systematic
;
tetrathiafulvalene-p-chloranil
;
_space_group_crystal_system monoclinic
_space_group_IT_number 7
_space_group_name_Hall 'P -2yabc'
_space_group_name_H-M_alt 'P 1 n 1 (a,b+1/4,c)'
_atom_sites_solution_hydrogens geom
_atom_sites_solution_primary direct
_atom_sites_solution_secondary difmap
_audit_creation_method SHELXL-97
_cell_angle_alpha 90.00
_cell_angle_beta 98.511(10)
_cell_angle_gamma 90.00
_cell_formula_units_Z 2
_cell_length_a 7.1999(10)
_cell_length_b 7.5556(9)
_cell_length_c 14.4798(10)
_cell_measurement_reflns_used 15990
_cell_measurement_temperature 15(2)
_cell_measurement_theta_max 55.47
_cell_measurement_theta_min 2.70
_cell_volume 779.02(15)
_computing_cell_refinement 'CrysAlis RED (Oxford Diffraction)'
_computing_data_collection 'CrysAlis CCD (Oxford Diffraction)'
_computing_data_reduction 'CrysAlis RED (Oxford Diffraction)'
_computing_molecular_graphics 'ORTEP (L. Farrugia, 1997) '
_computing_publication_material 'WingX (L. Farrugia, 1999)'
_computing_structure_refinement 'MOLLY (Hansen and Coppens,1978)'
_computing_structure_solution 'SHELXL-97 (Sheldrick, 1997)'
_diffrn_ambient_temperature 15(2)
_diffrn_measured_fraction_theta_full 0.884
_diffrn_measured_fraction_theta_max 0.884
_diffrn_measurement_device_type 'Xcalibur-Oxford Diffraction'
_diffrn_measurement_method '/w scan'
_diffrn_radiation_monochromator graphite
_diffrn_radiation_source 'fine-focus sealed tube'
_diffrn_radiation_type MoK\a
_diffrn_radiation_wavelength 0.71073
_diffrn_reflns_av_R_equivalents 0.0000
_diffrn_reflns_av_sigmaI/netI 0.0530
_diffrn_reflns_limit_h_max 14
_diffrn_reflns_limit_h_min -15
_diffrn_reflns_limit_k_max 17
_diffrn_reflns_limit_k_min 0
_diffrn_reflns_limit_l_max 33
_diffrn_reflns_limit_l_min -30
_diffrn_reflns_number 15990
_diffrn_reflns_theta_full 55.47
_diffrn_reflns_theta_max 55.47
_diffrn_reflns_theta_min 2.70
_exptl_absorpt_coefficient_mu 1.295
_exptl_absorpt_correction_T_max 0.882
_exptl_absorpt_correction_T_min 0.715
_exptl_absorpt_correction_type numerical
_exptl_absorpt_process_details
;
'de Titta, 1985'
;
_exptl_crystal_colour black
_exptl_crystal_density_diffrn 1.919
_exptl_crystal_density_method 'not measured'
_exptl_crystal_description prismatic
_exptl_crystal_F_000 448
_exptl_crystal_size_max 0.36
_exptl_crystal_size_mid 0.30
_exptl_crystal_size_min 0.16
_refine_diff_density_max 0.137
_refine_diff_density_min -0.20
_refine_diff_density_rms 0.042
_refine_ls_abs_structure_details 'Flack H D (1983), Acta Cryst. A39, 876-881'
_refine_ls_abs_structure_Flack 0.15(6)
_refine_ls_extinction_method none
_refine_ls_goodness_of_fit_ref 0.75
_refine_ls_hydrogen_treatment mixed
_refine_ls_matrix_type full
_refine_ls_number_parameters 424
_refine_ls_number_reflns 11646
_refine_ls_number_restraints 2
_refine_ls_restrained_S_all 1.22
_refine_ls_R_factor_all 0.0235
_refine_ls_R_factor_gt 0.0152
_refine_ls_shift/su_max 0.10
_refine_ls_shift/su_mean 0.01
_refine_ls_structure_factor_coef F
_refine_ls_weighting_details 'calc w=1/sig^2'
_refine_ls_weighting_scheme calc
_refine_ls_wR_factor_gt 0.0138
_refine_ls_wR_factor_ref 0.0201
_reflns_number_gt 11646
_reflns_number_total 15990
_reflns_threshold_expression >3sigma(I)
_cod_data_source_file b606642a.txt
_cod_data_source_block ttf-ca-15k-molly
_cod_depositor_comments
;
 Updating space group information.

 Antanas Vaitkus,
 2018-06-08

The following automatic conversions were performed:
'_symmetry_cell_setting' value 'Monoclinic' changed to 'monoclinic'
according to '/home/saulius/struct/CIF-dictionaries/cif_core.dic'
dictionary named 'cif_core.dic' version 2.4.1 from 2010-06-29.

Automatic conversion script
Id: cif_fix_enum 1527 2010-12-29 10:47:43Z saulius 
;
_cod_original_sg_symbol_H-M 'P n '
_cod_database_code 7202467

loop_
_space_group_symop_id
_space_group_symop_operation_xyz
1 'x, y, z'
2 'x+1/2, -y+1/2, z+1/2'

loop_
_atom_site_label
_atom_site_type_symbol
_atom_site_fract_x
_atom_site_fract_y
_atom_site_fract_z
_atom_site_U_iso_or_equiv
_atom_site_adp_type
_atom_site_occupancy
_atom_site_symmetry_multiplicity
_atom_site_calc_flag
_atom_site_refinement_flags
_atom_site_disorder_assembly
_atom_site_disorder_group
S4 S 0.39783(7) 0.23226(8) 0.01935(4) 0.00566(7) Uani 1 1 d . . .
S5 S 0.45123(7) 0.43992(8) -0.14656(4) 0.00533(7) Uani 1 1 d . . .
C1 C 0.3153(3) 0.1395(3) -0.08975(17) 0.0066(3) Uani 1 1 d . . .
H6 H 0.256(8) 0.018(9) -0.092(5) 0.020(12) Uiso 1 1 d . . .
C2 C 0.4797(3) 0.4272(3) -0.02500(15) 0.0054(2) Uani 1 1 d . . .
C3 C 0.3404(3) 0.2356(3) -0.16537(17) 0.0066(3) Uani 1 1 d . . .
H7 H 0.306(7) 0.192(8) -0.233(4) 0.010(10) Uiso 1 1 d . . .
C15 C 0.0394(3) 0.6422(3) -0.06197(15) 0.0051(2) Uani 1 1 d . . .
C16 C -0.0480(3) 0.4733(3) -0.09730(15) 0.0051(2) Uani 1 1 d . . .
C17 C -0.0885(3) 0.3423(3) -0.03837(15) 0.0049(2) Uani 1 1 d . . .
O18 O 0.0897(2) 0.7560(3) -0.11457(12) 0.0072(2) Uani 1 1 d . . .
Cl19 Cl -0.08286(0) 0.44591(8) -0.21671(0) 0.00600(7) Uani 1 1 d . . .
Cl20 Cl -0.17235(6) 0.14031(7) -0.08017(4) 0.00569(7) Uani 1 1 d . . .
S11 S 0.63297(7) 0.76068(8) -0.01157(4) 0.00531(7) Uani 1 1 d . . .
S12 S 0.56337(7) 0.55644(8) 0.15374(4) 0.00520(7) Uani 1 1 d . . .
C8 C 0.6976(3) 0.8588(3) 0.09768(17) 0.0066(3) Uani 1 1 d . . .
H13 H 0.752(8) 0.986(9) 0.097(5) 0.016(12) Uiso 1 1 d . . .
C9 C 0.5561(3) 0.5637(3) 0.03256(15) 0.0055(2) Uani 1 1 d . . .
C10 C 0.6672(3) 0.7637(3) 0.17282(16) 0.0065(3) Uani 1 1 d . . .
H14 H 0.696(7) 0.797(9) 0.243(4) 0.020(13) Uiso 1 1 d . . .
C21 C -0.0582(3) 0.3627(3) 0.06447(14) 0.0051(2) Uani 1 1 d . . .
C22 C 0.0340(3) 0.5298(3) 0.09988(15) 0.0052(2) Uani 1 1 d . . .
C23 C 0.0745(3) 0.6610(3) 0.04109(15) 0.0052(2) Uani 1 1 d . . .
O24 O -0.1061(2) 0.2486(3) 0.11756(12) 0.0069(2) Uani 1 1 d . . .
Cl25 Cl 0.08514(6) 0.54952(8) 0.21932(4) 0.00606(7) Uani 1 1 d . . .
Cl26 Cl 0.17124(6) 0.85787(8) 0.08351(4) 0.00594(7) Uani 1 1 d . . .

loop_
_atom_site_aniso_label
_atom_site_aniso_U_11
_atom_site_aniso_U_22
_atom_site_aniso_U_33
_atom_site_aniso_U_23
_atom_site_aniso_U_13
_atom_site_aniso_U_12
S4 0.00703(15) 0.00483(16) 0.00521(16) 0.00029(13) 0.00121(11) -0.00094(12)
S5 0.00581(15) 0.00567(19) 0.00450(18) 0.00032(14) 0.00073(12) -0.00058(12)
C1 0.0078(6) 0.0052(6) 0.0069(7) -0.0008(5) 0.0014(5) -0.0013(5)
C2 0.0067(5) 0.0046(5) 0.0049(5) -0.0001(4) 0.0007(4) -0.0013(4)
C3 0.0073(6) 0.0064(7) 0.0060(6) -0.0013(5) 0.0003(4) -0.0010(5)
C15 0.0053(5) 0.0050(6) 0.0051(6) 0.0000(4) 0.0015(4) -0.0009(4)
C16 0.0060(5) 0.0052(6) 0.0043(5) -0.0006(4) 0.0011(4) -0.0010(4)
C17 0.0059(5) 0.0046(6) 0.0043(6) -0.0001(4) 0.0011(4) -0.0010(4)
O18 0.0098(5) 0.0060(5) 0.0060(5) 0.0009(4) 0.0022(4) -0.0022(4)
Cl19 0.00693(14) 0.00707(17) 0.00398(15) 0.00007(13) 0.00074(11) -0.00097(12)
Cl20 0.00661(14) 0.00470(16) 0.00573(16) -0.00055(13) 0.00081(11) -0.00102(11)
S11 0.00661(14) 0.00454(16) 0.00481(16) 0.00045(12) 0.00094(11) -0.00072(12)
S12 0.00587(15) 0.00537(18) 0.00447(17) 0.00015(14) 0.00114(12) -0.00037(12)
C8 0.0076(6) 0.0061(7) 0.0061(7) -0.0008(5) 0.0011(4) -0.0009(5)
C9 0.0069(5) 0.0051(6) 0.0047(5) 0.0000(4) 0.0011(4) -0.0012(4)
C10 0.0079(6) 0.0062(7) 0.0053(6) -0.0013(5) 0.0011(4) -0.0007(5)
C21 0.0064(5) 0.0047(6) 0.0041(5) 0.0005(4) 0.0007(4) -0.0009(4)
C22 0.0060(5) 0.0054(6) 0.0044(5) 0.0003(4) 0.0009(4) -0.0007(4)
C23 0.0055(5) 0.0050(6) 0.0049(6) 0.0002(4) 0.0005(4) -0.0011(4)
O24 0.0097(5) 0.0062(5) 0.0051(5) 0.0013(4) 0.0015(4) -0.0017(4)
Cl25 0.00701(14) 0.00716(17) 0.00388(15) 0.00013(13) 0.00038(11) -0.00080(12)
Cl26 0.00673(14) 0.00509(16) 0.00592(16) -0.00053(13) 0.00068(11) -0.00140(11)

loop_
_atom_type_symbol
_atom_type_description
_atom_type_scat_dispersion_real
_atom_type_scat_dispersion_imag
_atom_type_scat_source
C C 0.0033 0.0016 'International Tables Vol C Tables 4.2.6.8 and 6.1.1.4'
H H 0.0000 0.0000 'International Tables Vol C Tables 4.2.6.8 and 6.1.1.4'
Cl Cl 0.1484 0.1585 'International Tables Vol C Tables 4.2.6.8 and 6.1.1.4'
O O 0.0106 0.0060 'International Tables Vol C Tables 4.2.6.8 and 6.1.1.4'
S S 0.1246 0.1234 'International Tables Vol C Tables 4.2.6.8 and 6.1.1.4'

loop_
_geom_angle_atom_site_label_1
_geom_angle_atom_site_label_2
_geom_angle_atom_site_label_3
_geom_angle
_geom_angle_site_symmetry_1
_geom_angle_site_symmetry_3
_geom_angle_publ_flag
C2 S4 C1 95.39(11) . . ?
C3 S5 C2 95.25(11) . . ?
C3 C1 S4 116.69(17) . . ?
C3 C1 H6 125(4) . . ?
S4 C1 H6 119(4) . . ?
C9 C2 S4 122.15(12) . . ?
C9 C2 S5 122.81(13) . . ?
S4 C2 S5 115.00(12) . . ?
C1 C3 S5 117.65(18) . . ?
C1 C3 H7 124(3) . . ?
S5 C3 H7 118(3) . . ?
O18 C15 C16 122.3(2) . . ?
O18 C15 C23 122.08(19) . . ?
C16 C15 C23 115.52(18) . . ?
C17 C16 C15 121.87(19) . . ?
C17 C16 Cl19 121.78(16) . . ?
C15 C16 Cl19 116.25(16) . . ?
C16 C17 C21 122.61(19) . . ?
C16 C17 Cl20 121.34(17) . . ?
C21 C17 Cl20 116.03(16) . . ?
C9 S11 C8 94.99(11) . . ?
C10 S12 C9 94.56(11) . . ?
C10 C8 S11 116.81(18) . . ?
C10 C8 H13 127(4) . . ?
S11 C8 H13 116(4) . . ?
C2 C9 S11 122.28(12) . . ?
C2 C9 S12 121.99(12) . . ?
S11 C9 S12 115.52(12) . . ?
C8 C10 S12 117.96(18) . . ?
C8 C10 H14 129(4) . . ?
S12 C10 H14 113(4) . . ?
O24 C21 C22 122.02(19) . . ?
O24 C21 C17 122.59(19) . . ?
C22 C21 C17 115.39(18) . . ?
C23 C22 C21 121.89(19) . . ?
C23 C22 Cl25 122.01(17) . . ?
C21 C22 Cl25 116.10(15) . . ?
C22 C23 C15 122.52(19) . . ?
C22 C23 Cl26 121.23(17) . . ?
C15 C23 Cl26 116.26(16) . . ?

loop_
_geom_bond_atom_site_label_1
_geom_bond_atom_site_label_2
_geom_bond_distance
_geom_bond_site_symmetry_2
_geom_bond_publ_flag
S4 C2 1.744(2) . ?
S4 C1 1.750(2) . ?
S5 C3 1.741(2) . ?
S5 C2 1.744(2) . ?
C1 C3 1.348(3) . ?
C1 H6 1.01(7) . ?
C2 C9 1.388(2) . ?
C3 H7 1.03(6) . ?
C15 O18 1.238(3) . ?
C15 C16 1.480(3) . ?
C15 C23 1.483(3) . ?
C16 C17 1.367(3) . ?
C16 Cl19 1.723(2) . ?
C17 C21 1.481(3) . ?
C17 Cl20 1.718(2) . ?
S11 C9 1.742(2) . ?
S11 C8 1.747(2) . ?
S12 C10 1.739(2) . ?
S12 C9 1.749(2) . ?
C8 C10 1.349(4) . ?
C8 H13 1.04(7) . ?
C10 H14 1.03(6) . ?
C21 O24 1.238(3) . ?
C21 C22 1.482(3) . ?
C22 C23 1.366(3) . ?
C22 Cl25 1.721(2) . ?
C23 Cl26 1.717(2) . ?

loop_
_cod_related_entry_id
_cod_related_entry_database
_cod_related_entry_code
1 ChemSpider 21143507
